data_7010710
loop_
_publ_author_name
'Cai, Jiwen'
'Chen, Cai-Hong'
'Feng, Xiao-Long'
'Liao, Cheng-Zhu'
'Chen, Xiao-Ming'

_publ_section_title
;
 A novel supramolecular synthon for H-bonded coordination networks:
 syntheses and structures of extended 2-dimensional cadmium(II)
 arenedisulfonates
;
_journal_issue 16
_journal_name_full 'Journal of the Chemical Society, Dalton Transactions'
_journal_page_first 2370
_journal_paper_doi 10.1039/b102729h
_journal_year 2001
_chemical_formula_moiety 'Cd C8 H24 N4 2+, C12 H8 S2 O6 2-'
_chemical_formula_sum 'C20 H32 Cd N4 O6 S2'
_chemical_formula_weight 601.02
_chemical_name_common Cd(N,N'-meen)2(bpds)
_chemical_name_systematic
; 
bis(N,N'-dimethylethylenediamine)-cadmium(II)
4,4'-biphenyldisulfonate 

;
_space_group_IT_number 2
_symmetry_cell_setting triclinic
_symmetry_space_group_name_Hall '-P 1'
_symmetry_space_group_name_H-M 'P -1'
_atom_sites_solution_hydrogens geom
_atom_sites_solution_primary direct
_atom_sites_solution_secondary difmap
_audit_creation_method SHELXL-97
_cell_angle_alpha 73.237(2)
_cell_angle_beta 84.119(2)
_cell_angle_gamma 72.192(2)
_cell_formula_units_Z 1
_cell_length_a 7.6031(10)
_cell_length_b 9.0127(12)
_cell_length_c 9.5933(13)
_cell_measurement_temperature 293(2)
_cell_volume 599.21(14)
_computing_cell_refinement 'Bruker SMART'
_computing_data_collection 'Bruker SMART'
_computing_data_reduction 'Bruker SHELXTL'
_computing_molecular_graphics 'Bruker SHELXTL'
_computing_publication_material 'Bruker SHELXTL'
_computing_structure_refinement 'SHELXL-97 (Sheldrick, 1997)'
_computing_structure_solution 'SHELXS-97 (Sheldrick, 1990)'
_diffrn_ambient_temperature 293(2)
_diffrn_measured_fraction_theta_full 0.947
_diffrn_measured_fraction_theta_max 0.947
_diffrn_measurement_device_type 'CCD area detector'
_diffrn_measurement_method 'phi and omega scans'
_diffrn_radiation_monochromator graphite
_diffrn_radiation_source 'fine-focus sealed tube'
_diffrn_radiation_type MoK\a
_diffrn_radiation_wavelength 0.71073
_diffrn_reflns_av_R_equivalents 0.0301
_diffrn_reflns_av_sigmaI/netI 0.0299
_diffrn_reflns_limit_h_max 10
_diffrn_reflns_limit_h_min -10
_diffrn_reflns_limit_k_max 12
_diffrn_reflns_limit_k_min -11
_diffrn_reflns_limit_l_max 12
_diffrn_reflns_limit_l_min -13
_diffrn_reflns_number 4330
_diffrn_reflns_theta_full 30.01
_diffrn_reflns_theta_max 30.01
_diffrn_reflns_theta_min 4.25
_exptl_absorpt_coefficient_mu 1.129
_exptl_absorpt_correction_T_max 0.8954
_exptl_absorpt_correction_T_min 0.7139
_exptl_absorpt_correction_type none
_exptl_crystal_colour colorless
_exptl_crystal_density_diffrn 1.666
_exptl_crystal_density_method 'not measured'
_exptl_crystal_description block
_exptl_crystal_F_000 616
_exptl_crystal_size_max 0.32
_exptl_crystal_size_mid 0.15
_exptl_crystal_size_min 0.10
_refine_diff_density_max 1.307
_refine_diff_density_min -0.863
_refine_diff_density_rms 0.089
_refine_ls_extinction_method none
_refine_ls_goodness_of_fit_ref 1.023
_refine_ls_hydrogen_treatment mixed
_refine_ls_matrix_type full
_refine_ls_number_parameters 151
_refine_ls_number_reflns 3319
_refine_ls_number_restraints 0
_refine_ls_restrained_S_all 1.023
_refine_ls_R_factor_all 0.0348
_refine_ls_R_factor_gt 0.0324
_refine_ls_shift/su_max 0.001
_refine_ls_shift/su_mean 0.000
_refine_ls_structure_factor_coef Fsqd
_refine_ls_weighting_details 'calc w=1/[\s^2^(Fo^2^)+(0.0610P)^2^+0.0610P] where P=(Fo^2^+2Fc^2^)/3'
_refine_ls_weighting_scheme calc
_refine_ls_wR_factor_gt 0.0862
_refine_ls_wR_factor_ref 0.0880
_reflns_number_gt 3096
_reflns_number_total 3319
_reflns_threshold_expression >2sigma(I)
_cod_data_source_file b102729h.txt
_cod_data_source_block compound3
_cod_depositor_comments
;
The following automatic conversions were performed:
'_symmetry_cell_setting' value 'Triclinic' changed to 'triclinic'
according to '/home/saulius/struct/CIF-dictionaries/cif_core.dic'
dictionary named 'cif_core.dic' version 2.4.1 from 2010-06-29.

Automatic conversion script
Id: cif_fix_enum 1527 2010-12-29 10:47:43Z saulius 
;
_cod_original_sg_symbol_H-M P-1
_cod_database_code 7010710

loop_
_symmetry_equiv_pos_as_xyz
'x, y, z'
'-x, -y, -z'

loop_
_atom_site_label
_atom_site_type_symbol
_atom_site_fract_x
_atom_site_fract_y
_atom_site_fract_z
_atom_site_U_iso_or_equiv
_atom_site_adp_type
_atom_site_occupancy
_atom_site_symmetry_multiplicity
_atom_site_calc_flag
_atom_site_refinement_flags
_atom_site_disorder_assembly
_atom_site_disorder_group
Cd1 Cd 0.5000 1.0000 1.0000 0.03122(8) Uani 1 2 d S . .
S1 S 0.97352(6) 0.83448(6) 0.88331(5) 0.03000(11) Uani 1 1 d . . .
O1 O 0.8035(2) 0.8278(2) 0.96798(19) 0.0414(4) Uani 1 1 d . . .
O2 O 0.9705(3) 0.9974(2) 0.7981(2) 0.0426(4) Uani 1 1 d . . .
O3 O 1.1378(2) 0.7502(2) 0.97066(19) 0.0428(4) Uani 1 1 d . . .
N1 N 0.3769(3) 1.0005(3) 0.7888(2) 0.0426(4) Uani 1 1 d . . .
H1A H 0.2583 0.9983 0.8107 0.051 Uiso 1 1 calc R . .
N2 N 0.4274(3) 0.7783(2) 1.1690(2) 0.0418(4) Uani 1 1 d . . .
H2A H 0.3042 0.7939 1.1621 0.050 Uiso 1 1 calc R . .
C1 C 0.9811(3) 0.7239(2) 0.7552(2) 0.0293(4) Uani 1 1 d . . .
C2 C 0.9298(3) 0.5817(3) 0.7975(2) 0.0356(4) Uani 1 1 d . . .
H2B H 0.8898 0.5450 0.8925 0.043 Uiso 1 1 calc R . .
C3 C 0.9384(3) 0.4949(3) 0.6980(2) 0.0363(4) Uani 1 1 d . . .
H3A H 0.9044 0.3997 0.7280 0.044 Uiso 1 1 calc R . .
C4 C 0.9967(3) 0.5463(2) 0.5536(2) 0.0284(4) Uani 1 1 d . . .
C5 C 1.0472(3) 0.6893(3) 0.5143(2) 0.0388(5) Uani 1 1 d . . .
H5A H 1.0863 0.7271 0.4191 0.047 Uiso 1 1 calc R . .
C6 C 1.0404(3) 0.7768(3) 0.6138(2) 0.0376(4) Uani 1 1 d . . .
H6A H 1.0760 0.8713 0.5850 0.045 Uiso 1 1 calc R . .
C7 C 0.4645(4) 0.8682(4) 0.7233(4) 0.0586(7) Uani 1 1 d . . .
H7A H 0.3991 0.8836 0.6373 0.088 Uiso 1 1 calc R . .
H7B H 0.4616 0.7673 0.7915 0.088 Uiso 1 1 calc R . .
H7C H 0.5904 0.8665 0.6977 0.088 Uiso 1 1 calc R . .
C8 C 0.3674(4) 1.1609(4) 0.6884(3) 0.0535(7) Uani 1 1 d . . .
H8A H 0.2649 1.2419 0.7171 0.064 Uiso 1 1 calc R . .
H8B H 0.3448 1.1608 0.5907 0.064 Uiso 1 1 calc R . .
C9 C 0.4567(4) 0.7957(4) 1.3118(3) 0.0530(6) Uani 1 1 d . . .
H9A H 0.4626 0.6949 1.3857 0.064 Uiso 1 1 calc R . .
H9B H 0.3532 0.8795 1.3357 0.064 Uiso 1 1 calc R . .
C10 C 0.5226(4) 0.6173(3) 1.1507(4) 0.0606(8) Uani 1 1 d . . .
H10A H 0.4824 0.5374 1.2257 0.091 Uiso 1 1 calc R . .
H10B H 0.6535 0.5966 1.1571 0.091 Uiso 1 1 calc R . .
H10C H 0.4944 0.6123 1.0572 0.091 Uiso 1 1 calc R . .

loop_
_atom_site_aniso_label
_atom_site_aniso_U_11
_atom_site_aniso_U_22
_atom_site_aniso_U_33
_atom_site_aniso_U_23
_atom_site_aniso_U_13
_atom_site_aniso_U_12
Cd1 0.03794(13) 0.03250(12) 0.02605(12) -0.01083(8) 0.00399(7) -0.01301(8)
S1 0.0283(2) 0.0312(2) 0.0333(2) -0.01379(19) 0.00313(17) -0.00912(18)
O1 0.0345(8) 0.0456(9) 0.0485(9) -0.0230(7) 0.0130(6) -0.0127(7)
O2 0.0497(9) 0.0328(8) 0.0475(9) -0.0123(7) 0.0039(7) -0.0154(7)
O3 0.0395(8) 0.0491(9) 0.0422(9) -0.0180(7) -0.0069(7) -0.0090(7)
N1 0.0344(9) 0.0625(13) 0.0417(10) -0.0273(9) 0.0049(7) -0.0189(9)
N2 0.0355(9) 0.0359(9) 0.0505(11) -0.0031(8) -0.0015(8) -0.0134(7)
C1 0.0270(8) 0.0297(9) 0.0317(9) -0.0110(7) -0.0005(7) -0.0065(7)
C2 0.0461(11) 0.0359(10) 0.0281(9) -0.0116(8) 0.0085(8) -0.0168(9)
C3 0.0473(12) 0.0340(10) 0.0319(10) -0.0115(8) 0.0069(8) -0.0178(9)
C4 0.0281(8) 0.0306(9) 0.0266(9) -0.0078(7) -0.0012(6) -0.0083(7)
C5 0.0541(13) 0.0434(11) 0.0262(9) -0.0093(8) 0.0035(8) -0.0262(10)
C6 0.0509(12) 0.0372(10) 0.0320(10) -0.0089(8) 0.0019(8) -0.0244(9)
C7 0.0519(15) 0.078(2) 0.0620(18) -0.0436(16) 0.0052(12) -0.0212(14)
C8 0.0441(13) 0.0702(18) 0.0402(13) -0.0139(12) -0.0090(10) -0.0065(12)
C9 0.0523(14) 0.0593(16) 0.0378(13) 0.0009(11) 0.0038(10) -0.0171(12)
C10 0.0603(17) 0.0391(13) 0.082(2) -0.0132(13) -0.0060(15) -0.0156(12)

loop_
_atom_type_symbol
_atom_type_description
_atom_type_scat_dispersion_real
_atom_type_scat_dispersion_imag
_atom_type_scat_source
C C 0.0033 0.0016 'International Tables Vol C Tables 4.2.6.8 and 6.1.1.4'
H H 0.0000 0.0000 'International Tables Vol C Tables 4.2.6.8 and 6.1.1.4'
N N 0.0061 0.0033 'International Tables Vol C Tables 4.2.6.8 and 6.1.1.4'
O O 0.0106 0.0060 'International Tables Vol C Tables 4.2.6.8 and 6.1.1.4'
S S 0.1246 0.1234 'International Tables Vol C Tables 4.2.6.8 and 6.1.1.4'
Cd Cd -0.8075 1.2024 'International Tables Vol C Tables 4.2.6.8 and 6.1.1.4'

loop_
_geom_angle_atom_site_label_1
_geom_angle_atom_site_label_2
_geom_angle_atom_site_label_3
_geom_angle
_geom_angle_site_symmetry_1
_geom_angle_site_symmetry_3
_geom_angle_publ_flag
N1 Cd1 N1 180.000(1) 2_677 . ?
N1 Cd1 N2 101.40(8) 2_677 2_677 ?
N1 Cd1 N2 78.60(8) . 2_677 ?
N1 Cd1 N2 78.60(8) 2_677 . ?
N1 Cd1 N2 101.40(8) . . ?
N2 Cd1 N2 180.0 2_677 . ?
N1 Cd1 O1 83.39(7) 2_677 . ?
N1 Cd1 O1 96.61(7) . . ?
N2 Cd1 O1 90.33(7) 2_677 . ?
N2 Cd1 O1 89.67(7) . . ?
N1 Cd1 O1 96.61(7) 2_677 2_677 ?
N1 Cd1 O1 83.39(7) . 2_677 ?
N2 Cd1 O1 89.67(7) 2_677 2_677 ?
N2 Cd1 O1 90.33(7) . 2_677 ?
O1 Cd1 O1 180.0 . 2_677 ?
O3 S1 O2 113.28(11) . . ?
O3 S1 O1 112.45(11) . . ?
O2 S1 O1 113.22(10) . . ?
O3 S1 C1 106.18(10) . . ?
O2 S1 C1 106.04(10) . . ?
O1 S1 C1 104.80(10) . . ?
S1 O1 Cd1 140.07(11) . . ?
C7 N1 C8 112.9(2) . . ?
C7 N1 Cd1 118.43(18) . . ?
C8 N1 Cd1 104.88(16) . . ?
C10 N2 C9 113.4(2) . . ?
C10 N2 Cd1 117.11(18) . . ?
C9 N2 Cd1 104.48(15) . . ?
C6 C1 C2 119.39(19) . . ?
C6 C1 S1 120.47(16) . . ?
C2 C1 S1 120.14(16) . . ?
C3 C2 C1 119.94(19) . . ?
C2 C3 C4 121.93(19) . . ?
C5 C4 C3 116.87(19) . . ?
C5 C4 C4 121.4(2) . 2_766 ?
C3 C4 C4 121.7(2) . 2_766 ?
C6 C5 C4 121.6(2) . . ?
C1 C6 C5 120.2(2) . . ?
N1 C8 C9 111.5(2) . 2_677 ?
N2 C9 C8 110.9(2) . 2_677 ?

loop_
_geom_bond_atom_site_label_1
_geom_bond_atom_site_label_2
_geom_bond_distance
_geom_bond_site_symmetry_2
_geom_bond_publ_flag
Cd1 N1 2.315(2) 2_677 ?
Cd1 N1 2.315(2) . ?
Cd1 N2 2.3554(19) 2_677 ?
Cd1 N2 2.3554(19) . ?
Cd1 O1 2.4018(16) . ?
Cd1 O1 2.4018(16) 2_677 ?
S1 O3 1.4514(17) . ?
S1 O2 1.4546(17) . ?
S1 O1 1.4622(16) . ?
S1 C1 1.779(2) . ?
N1 C7 1.457(4) . ?
N1 C8 1.473(4) . ?
N2 C10 1.462(4) . ?
N2 C9 1.469(4) . ?
C1 C6 1.379(3) . ?
C1 C2 1.390(3) . ?
C2 C3 1.383(3) . ?
C3 C4 1.400(3) . ?
C4 C5 1.393(3) . ?
C4 C4 1.489(4) 2_766 ?
C5 C6 1.392(3) . ?
C8 C9 1.504(4) 2_677 ?
C9 C8 1.504(4) 2_677 ?

loop_
_geom_hbond_atom_site_label_D
_geom_hbond_atom_site_label_H
_geom_hbond_atom_site_label_A
_geom_hbond_distance_DH
_geom_hbond_distance_HA
_geom_hbond_distance_DA
_geom_hbond_angle_DHA
_geom_hbond_site_symmetry_A
N1 H1A O2 0.91 2.21 3.090(3) 163.9 1_455
N2 H2A O2 0.91 2.43 3.126(3) 133.6 2_677
N2 H2A O3 0.91 2.52 3.164(3) 128.6 1_455

loop_
_geom_torsion_atom_site_label_1
_geom_torsion_atom_site_label_2
_geom_torsion_atom_site_label_3
_geom_torsion_atom_site_label_4
_geom_torsion
_geom_torsion_site_symmetry_1
_geom_torsion_site_symmetry_2
_geom_torsion_site_symmetry_3
_geom_torsion_site_symmetry_4
_geom_torsion_publ_flag
O3 S1 O1 Cd1 136.71(15) . . . . ?
O2 S1 O1 Cd1 6.7(2) . . . . ?
C1 S1 O1 Cd1 -108.39(16) . . . . ?
N1 Cd1 O1 S1 -103.21(17) 2_677 . . . ?
N1 Cd1 O1 S1 76.79(17) . . . . ?
N2 Cd1 O1 S1 -1.77(17) 2_677 . . . ?
N2 Cd1 O1 S1 178.23(17) . . . . ?
O1 Cd1 O1 S1 0(100) 2_677 . . . ?
N1 Cd1 N1 C7 -62(100) 2_677 . . . ?
N2 Cd1 N1 C7 111.1(2) 2_677 . . . ?
N2 Cd1 N1 C7 -68.9(2) . . . . ?
O1 Cd1 N1 C7 22.1(2) . . . . ?
O1 Cd1 N1 C7 -157.9(2) 2_677 . . . ?
N1 Cd1 N1 C8 171(100) 2_677 . . . ?
N2 Cd1 N1 C8 -15.97(15) 2_677 . . . ?
N2 Cd1 N1 C8 164.03(15) . . . . ?
O1 Cd1 N1 C8 -104.97(15) . . . . ?
O1 Cd1 N1 C8 75.03(15) 2_677 . . . ?
N1 Cd1 N2 C10 -112.0(2) 2_677 . . . ?
N1 Cd1 N2 C10 68.0(2) . . . . ?
N2 Cd1 N2 C10 -117(100) 2_677 . . . ?
O1 Cd1 N2 C10 -28.7(2) . . . . ?
O1 Cd1 N2 C10 151.3(2) 2_677 . . . ?
N1 Cd1 N2 C9 14.43(15) 2_677 . . . ?
N1 Cd1 N2 C9 -165.57(15) . . . . ?
N2 Cd1 N2 C9 10(100) 2_677 . . . ?
O1 Cd1 N2 C9 97.75(16) . . . . ?
O1 Cd1 N2 C9 -82.25(16) 2_677 . . . ?
O3 S1 C1 C6 -100.33(19) . . . . ?
O2 S1 C1 C6 20.4(2) . . . . ?
O1 S1 C1 C6 140.46(18) . . . . ?
O3 S1 C1 C2 78.68(19) . . . . ?
O2 S1 C1 C2 -160.55(17) . . . . ?
O1 S1 C1 C2 -40.53(19) . . . . ?
C6 C1 C2 C3 -0.1(3) . . . . ?
S1 C1 C2 C3 -179.11(18) . . . . ?
C1 C2 C3 C4 -0.4(4) . . . . ?
C2 C3 C4 C5 0.4(3) . . . . ?
C2 C3 C4 C4 -179.2(2) . . . 2_766 ?
C3 C4 C5 C6 0.1(3) . . . . ?
C4 C4 C5 C6 179.7(2) 2_766 . . . ?
C2 C1 C6 C5 0.6(3) . . . . ?
S1 C1 C6 C5 179.60(19) . . . . ?
C4 C5 C6 C1 -0.6(4) . . . . ?
C7 N1 C8 C9 -84.7(3) . . . 2_677 ?
Cd1 N1 C8 C9 45.6(3) . . . 2_677 ?
C10 N2 C9 C8 85.0(3) . . . 2_677 ?
Cd1 N2 C9 C8 -43.7(3) . . . 2_677 ?
